data_2003160
loop_
_publ_author_name
'Figgis, B. N.'
'Sobolev, A. N.'
'Reynolds, P. A.'

_publ_section_title
;
 Phase Transitions and Structures at 10, 92 and 293 K in Eight Trigonal
 Double Salts
 <i>M</i>^I^[<i>M</i>^III^(NH~3~)~6~](ClO~4~)~2~<i>X</i>~2~
;
_journal_issue 5
_journal_name_full 'Acta Crystallographica Section B'
_journal_page_first 613
_journal_page_last 625
_journal_paper_doi 10.1107/S0108768198002328
_journal_volume 54
_journal_year 1998
_chemical_formula_iupac 'Cs[Ru(N H3)6],2(Cl O4),2Cl'
_chemical_formula_moiety 'Cs1,N6 H18 Ru1,2(ClO4),2Cl'
_chemical_formula_sum 'Cl4 Cs H18 N6 O8 Ru'
_chemical_formula_weight 605.98
_chemical_name_systematic
;
 ?
;
_space_group_IT_number 148
_symmetry_cell_setting trigonal
_symmetry_space_group_name_Hall '-R 3'
_symmetry_space_group_name_H-M 'R -3 :H'
_audit_creation_method SHELXL-97
_cell_angle_alpha 90.00
_cell_angle_beta 90.00
_cell_angle_gamma 120.00
_cell_formula_units_Z 3
_cell_length_a 7.2900(10)
_cell_length_b 7.2900(10)
_cell_length_c 27.282(6)
_cell_measurement_reflns_used 18
_cell_measurement_temperature 92(2)
_cell_measurement_theta_max 19.74
_cell_measurement_theta_min 16.13
_cell_volume 1255.6(4)
_computing_cell_refinement 'Siemens P3/PC (Siemens, 1989)'
_computing_data_collection 'Siemens P3/PC (Siemens, 1989)'
_computing_data_reduction 'PROFIT (Streltsov & Zavodnik, 1989)'
_computing_molecular_graphics 'SHELXTL (Sheldrick, 1983)'
_computing_publication_material 'SHELXTL (Sheldrick, 1983)'
_computing_structure_refinement 'SHELXL-97 (Sheldrick, 1997)'
_computing_structure_solution 'SHELXS-86 (Sheldrick, 1990)'
_diffrn_ambient_temperature 92(2)
_diffrn_measured_fraction_theta_full 0.332
_diffrn_measured_fraction_theta_max 0.332
_diffrn_measurement_device_type 'Siemens P3/P4'
_diffrn_measurement_method \w/2\q
_diffrn_radiation_monochromator none
_diffrn_radiation_source 'normal-focus sealed tube'
_diffrn_radiation_type MoK\a
_diffrn_radiation_wavelength 0.71073
_diffrn_reflns_av_R_equivalents 0.0189
_diffrn_reflns_av_sigmaI/netI 0.0137
_diffrn_reflns_limit_h_max 10
_diffrn_reflns_limit_h_min -10
_diffrn_reflns_limit_k_max 10
_diffrn_reflns_limit_k_min -10
_diffrn_reflns_limit_l_max 38
_diffrn_reflns_limit_l_min 0
_diffrn_reflns_number 2492
_diffrn_reflns_theta_full 30.06
_diffrn_reflns_theta_max 30.06
_diffrn_reflns_theta_min 2.24
_diffrn_standards_decay_% 2.0
_diffrn_standards_interval_count 100
_diffrn_standards_number 3
_exptl_absorpt_coefficient_mu 3.756
_exptl_absorpt_correction_T_max 0.6426
_exptl_absorpt_correction_T_min 0.5789
_exptl_absorpt_correction_type gaussian
_exptl_crystal_colour Brown
_exptl_crystal_density_diffrn 2.404
_exptl_crystal_density_method 'not measured'
_exptl_crystal_description 'Trigonal antiprism'
_exptl_crystal_F_000 873
_exptl_crystal_size_max 0.40
_exptl_crystal_size_mid 0.30
_exptl_crystal_size_min 0.18
_refine_diff_density_max 0.535
_refine_diff_density_min -0.455
_refine_ls_extinction_coef 0.00233(11)
_refine_ls_extinction_method 'SHELXTL (Sheldrick, 1983)'
_refine_ls_goodness_of_fit_ref 1.116
_refine_ls_hydrogen_treatment mixed
_refine_ls_matrix_type full
_refine_ls_number_parameters 46
_refine_ls_number_reflns 825
_refine_ls_number_restraints 0
_refine_ls_restrained_S_all 1.116
_refine_ls_R_factor_all 0.0117
_refine_ls_R_factor_gt 0.0114
_refine_ls_shift/su_max 0.01
_refine_ls_shift/su_mean 0.000
_refine_ls_structure_factor_coef Fsqd
_refine_ls_weighting_details 'w=1/[\s^2^(Fo^2^)+(0.0130P)^2^+1.7206P] where P=(Fo^2^+2Fc^2^)/3'
_refine_ls_weighting_scheme calc
_refine_ls_wR_factor_ref 0.0299
_reflns_number_gt 819
_reflns_number_total 825
_reflns_threshold_expression >2sigma(I)
_cod_data_source_file ta0002.cif
_cod_data_source_block VIa
_cod_depositor_comments
;
The following automatic conversions were performed:
'_symmetry_cell_setting' value 'Trigonal' changed to 'trigonal' according
to '/home/saulius/struct/CIF-dictionaries/cif_core.dic' dictionary named
'cif_core.dic' version 2.4.1 from
2010-06-29.

'_exptl_absorpt_correction_type' value 'Gaussian' changed to
'gaussian' according to
'/home/saulius/struct/CIF-dictionaries/cif_core.dic' dictionary named
'cif_core.dic' version 2.4.1 from 2010-06-29.

Automatic conversion script
Id: cif_fix_enum 1527 2010-12-29 10:47:43Z saulius 

The following automatic conversions were performed:

'_symmetry_cell_setting' value 'Trigonal' changed to 'trigonal'
according to /home/saulius/struct/CIF-dictionaries/cif_core.dic
dictionary named 'cif_core.dic' version 2.4.1 from
2010-06-29.

'_exptl_absorpt_correction_type' value 'Gaussian'
changed to 'gaussian' according to
/home/saulius/struct/CIF-dictionaries/cif_core.dic dictionary named
'cif_core.dic' version 2.4.1 from 2010-06-29.

Automatic conversion script
Id: cif_fix_values 1715 2011-07-08 13:25:40Z adriana 

The following automatic conversions were performed:

'_refine_ls_weighting_scheme' value 'calc
w=1/[\s^2^(Fo^2^)+(0.0130P)^2^+1.7206P] where P=(Fo^2^+2Fc^2^)/3' was
changed to 'calc'. New tag '_refine_ls_weighting_details' was
created. The value of the new tag was set to
'w=1/[\s^2^(Fo^2^)+(0.0130P)^2^+1.7206P] where P=(Fo^2^+2Fc^2^)/3'.

Automatic conversion script
Id: cif_fix_values 3143 2015-03-26 13:38:13Z robertas 
;
_cod_original_sg_symbol_H-M R-3
_cod_original_formula_sum 'Cl4 Cs1 H18 N6 O8 Ru1'
_cod_database_code 2003160

loop_
_symmetry_equiv_pos_as_xyz
'x, y, z'
'-y, x-y, z'
'-x+y, -x, z'
'x+2/3, y+1/3, z+1/3'
'-y+2/3, x-y+1/3, z+1/3'
'-x+y+2/3, -x+1/3, z+1/3'
'x+1/3, y+2/3, z+2/3'
'-y+1/3, x-y+2/3, z+2/3'
'-x+y+1/3, -x+2/3, z+2/3'
'-x, -y, -z'
'y, -x+y, -z'
'x-y, x, -z'
'-x+2/3, -y+1/3, -z+1/3'
'y+2/3, -x+y+1/3, -z+1/3'
'x-y+2/3, x+1/3, -z+1/3'
'-x+1/3, -y+2/3, -z+2/3'
'y+1/3, -x+y+2/3, -z+2/3'
'x-y+1/3, x+2/3, -z+2/3'

loop_
_atom_site_label
_atom_site_fract_x
_atom_site_fract_y
_atom_site_fract_z
_atom_site_U_iso_or_equiv
_atom_site_adp_type
_atom_site_calc_flag
_atom_site_refinement_flags
_atom_site_occupancy
_atom_site_disorder_assembly
_atom_site_disorder_group
_atom_site_type_symbol
Ru 0.0000 0.0000 0.0000 0.00558(7) Uani d S 1 . . Ru
N 0.0891(2) -0.1787(2) -0.04423(5) 0.0108(3) Uani d . 1 . . N
H(1) 0.174(7) -0.198(7) -0.0312(8) 0.031(6) Uiso d . 1 . . H
H(2) 0.125(6) -0.133(6) -0.0733(8) 0.026(5) Uiso d . 1 . . H
H(3) -0.018(4) -0.307(4) -0.0505(9) 0.021(6) Uiso d . 1 . . H
Cl 0.0000 0.0000 0.188145(18) 0.00850(10) Uani d S 1 . . Cl
O(1) 0.0000 0.0000 0.13524(7) 0.0214(4) Uani d S 1 . . O
O(2) 0.14021(18) -0.07120(19) 0.20593(5) 0.0152(3) Uani d . 1 . . O
Cl(1) 0.0000 0.0000 0.37032(2) 0.01167(10) Uani d S 1 . . Cl
Cs 0.0000 0.0000 0.5000 0.00967(7) Uani d S 1 . . Cs

loop_
_atom_site_aniso_label
_atom_site_aniso_U_11
_atom_site_aniso_U_22
_atom_site_aniso_U_33
_atom_site_aniso_U_12
_atom_site_aniso_U_13
_atom_site_aniso_U_23
Ru 0.00629(8) 0.00629(8) 0.00418(11) 0.00314(4) 0.000 0.000
N 0.0134(7) 0.0121(7) 0.0085(6) 0.0077(6) 0.0007(4) -0.0005(4)
Cl 0.00926(13) 0.00926(13) 0.0070(2) 0.00463(7) 0.000 0.000
O(1) 0.0292(6) 0.0292(6) 0.0057(7) 0.0146(3) 0.000 0.000
O(2) 0.0143(7) 0.0176(7) 0.0183(5) 0.0114(7) -0.0040(4) -0.0023(4)
Cl(1) 0.01176(13) 0.01176(13) 0.0115(2) 0.00588(7) 0.000 0.000
Cs 0.00954(7) 0.00954(7) 0.00992(10) 0.00477(4) 0.000 0.000

loop_
_atom_type_symbol
_atom_type_description
_atom_type_scat_dispersion_real
_atom_type_scat_dispersion_imag
_atom_type_scat_source
N N 0.0061 0.0033 'International Tables Vol C Tables 4.2.6.8 and 6.1.1.4'
H H 0.0000 0.0000 'International Tables Vol C Tables 4.2.6.8 and 6.1.1.4'
O O 0.0106 0.0060 'International Tables Vol C Tables 4.2.6.8 and 6.1.1.4'
Cl Cl 0.1484 0.1585 'International Tables Vol C Tables 4.2.6.8 and 6.1.1.4'
Ru Ru -1.2594 0.8363 'International Tables Vol C Tables 4.2.6.8 and 6.1.1.4'
Cs Cs -0.3680 2.1192 'International Tables Vol C Tables 4.2.6.8 and 6.1.1.4'

loop_
_geom_angle_atom_site_label_1
_geom_angle_atom_site_label_2
_geom_angle_atom_site_label_3
_geom_angle_site_symmetry_1
_geom_angle_site_symmetry_3
_geom_angle
N Ru N 3 12 180.0
N Ru N 3 11 89.66(6)
N Ru N 12 11 90.34(6)
N Ru N 3 10 89.66(6)
N Ru N 12 10 90.34(6)
N Ru N 11 10 90.34(6)
N Ru N 3 . 90.34(6)
N Ru N 12 . 89.66(6)
N Ru N 11 . 89.66(6)
N Ru N 10 . 180.0
N Ru N 3 2 90.34(6)
N Ru N 12 2 89.66(6)
N Ru N 11 2 180.0
N Ru N 10 2 89.66(6)
N Ru N . 2 90.34(6)
O(2) Cl O(2) 2 3 109.28(5)
O(2) Cl O(2) 2 . 109.28(5)
O(2) Cl O(2) 3 . 109.28(5)
O(2) Cl O(1) 2 . 109.66(5)
O(2) Cl O(1) 3 . 109.66(5)
O(2) Cl O(1) . . 109.66(5)
Cl O(2) Cs . 7_544 137.13(7)
O(2) Cs O(2) 6 18_445 180.0
O(2) Cs O(2) 6 17 71.44(2)
O(2) Cs O(2) 18_445 17 108.56(2)
O(2) Cs O(2) 6 5_445 108.56(2)
O(2) Cs O(2) 18_445 5_445 71.44(2)
O(2) Cs O(2) 17 5_445 180.0
O(2) Cs O(2) 6 16_545 71.44(2)
O(2) Cs O(2) 18_445 16_545 108.56(2)
O(2) Cs O(2) 17 16_545 108.56(2)
O(2) Cs O(2) 5_445 16_545 71.44(2)
O(2) Cs O(2) 6 4_455 108.56(2)
O(2) Cs O(2) 18_445 4_455 71.44(2)
O(2) Cs O(2) 17 4_455 71.44(2)
O(2) Cs O(2) 5_445 4_455 108.56(2)
O(2) Cs O(2) 16_545 4_455 180.0
O(2) Cs Cl(1) 6 10_556 69.63(2)
O(2) Cs Cl(1) 18_445 10_556 110.37(2)
O(2) Cs Cl(1) 17 10_556 110.37(2)
O(2) Cs Cl(1) 5_445 10_556 69.63(2)
O(2) Cs Cl(1) 16_545 10_556 110.37(2)
O(2) Cs Cl(1) 4_455 10_556 69.63(2)
O(2) Cs Cl(1) 6 . 110.37(2)
O(2) Cs Cl(1) 18_445 . 69.63(2)
O(2) Cs Cl(1) 17 . 69.63(2)
O(2) Cs Cl(1) 5_445 . 110.37(2)
O(2) Cs Cl(1) 16_545 . 69.63(2)
O(2) Cs Cl(1) 4_455 . 110.37(2)
Cl(1) Cs Cl(1) 10_556 . 180.0

loop_
_geom_bond_atom_site_label_1
_geom_bond_atom_site_label_2
_geom_bond_site_symmetry_2
_geom_bond_distance
Ru N 3 2.1028(14)
Ru N 12 2.1028(14)
Ru N 11 2.1028(14)
Ru N 10 2.1028(14)
Ru N . 2.1028(14)
Ru N 2 2.1028(14)
Cl O(2) 2 1.4422(12)
Cl O(2) 3 1.4422(12)
Cl O(2) . 1.4422(12)
Cl O(1) . 1.4434(19)
O(2) Cs 7_544 3.0777(12)
Cl(1) Cs . 3.5380(9)
Cs O(2) 6 3.0777(13)
Cs O(2) 18_445 3.0777(13)
Cs O(2) 17 3.0777(13)
Cs O(2) 5_445 3.0777(13)
Cs O(2) 16_545 3.0777(12)
Cs O(2) 4_455 3.0777(12)
Cs Cl(1) 10_556 3.5380(9)
